data_4064458
loop_
_publ_author_name
'Dost\'alov\'a, Romana'
'Dost\'al, Libor'
'R\%u\<zi\<cka, Ale\<s'
'Jambor, Roman'

_publ_section_title
;
 Chromiumpentacarbonyl-Coordinated Organotin(II) Cation
;
_journal_issue 8
_journal_name_full Organometallics
_journal_page_first 2405
_journal_paper_doi 10.1021/om200122m
_journal_volume 30
_journal_year 2011
_chemical_formula_moiety 'C20 H23 Cr F3 O12 S Sn'
_chemical_formula_sum 'C20 H23 Cr F3 O12 S Sn'
_chemical_formula_weight 715.13
_chemical_name_systematic
;
 ?
;
_space_group_IT_number 2
_symmetry_cell_setting triclinic
_symmetry_space_group_name_Hall '-P 1'
_symmetry_space_group_name_H-M 'P -1'
_atom_sites_solution_hydrogens geom
_atom_sites_solution_primary direct
_atom_sites_solution_secondary difmap
_audit_creation_method SHELXL-97
_cell_angle_alpha 74.102(4)
_cell_angle_beta 86.921(5)
_cell_angle_gamma 84.011(6)
_cell_formula_units_Z 2
_cell_length_a 7.9060(7)
_cell_length_b 10.3441(5)
_cell_length_c 17.5810(9)
_cell_measurement_reflns_used 25892
_cell_measurement_temperature 150(2)
_cell_measurement_theta_max 27.5
_cell_measurement_theta_min 1
_cell_volume 1374.77(16)
_computing_cell_refinement 'COLLECT and DENZO'
_computing_data_collection 'COLLECT (Hooft, 1998) and DENZO (Otwinowski & Minor, 1997)'
_computing_data_reduction 'COLLECT and DENZO'
_computing_molecular_graphics 'PLATON (Spek, 2003)'
_computing_publication_material 'SHELXL-97 (Sheldrick, 1997)'
_computing_structure_refinement 'SHELXL-97 (Sheldrick, 1997)'
_computing_structure_solution 'SIR92 (Altomare et al., 1994)'
_diffrn_ambient_temperature 150(1)
_diffrn_detector_area_resol_mean 9.091
_diffrn_measured_fraction_theta_full 0.995
_diffrn_measured_fraction_theta_max 0.995
_diffrn_measurement_device_type 'Bruker Nonius KappaCCD area detector'
_diffrn_measurement_method '\f and \w scans to fill the Ewald sphere'
_diffrn_radiation_monochromator graphite
_diffrn_radiation_source 'fine-focus sealed tube'
_diffrn_radiation_type MoK\a
_diffrn_radiation_wavelength 0.71073
_diffrn_reflns_av_R_equivalents 0.0742
_diffrn_reflns_av_sigmaI/netI 0.0492
_diffrn_reflns_limit_h_max 10
_diffrn_reflns_limit_h_min -10
_diffrn_reflns_limit_k_max 12
_diffrn_reflns_limit_k_min -13
_diffrn_reflns_limit_l_max 22
_diffrn_reflns_limit_l_min -22
_diffrn_reflns_number 25825
_diffrn_reflns_theta_full 27.50
_diffrn_reflns_theta_max 27.50
_diffrn_reflns_theta_min 2.06
_diffrn_standards_number 0
_exptl_absorpt_coefficient_mu 1.456
_exptl_absorpt_correction_T_max 0.916
_exptl_absorpt_correction_T_min 0.774
_exptl_absorpt_correction_type integration
_exptl_absorpt_process_details
;
Gaussian integration (Coppens, 1970)
;
_exptl_crystal_colour colourless
_exptl_crystal_density_diffrn 1.728
_exptl_crystal_density_method 'not measured'
_exptl_crystal_description plate
_exptl_crystal_F_000 712
_exptl_crystal_size_max 0.21
_exptl_crystal_size_mid 0.19
_exptl_crystal_size_min 0.08
_refine_diff_density_max 0.664
_refine_diff_density_min -0.948
_refine_diff_density_rms 0.119
_refine_ls_extinction_method none
_refine_ls_goodness_of_fit_ref 1.115
_refine_ls_hydrogen_treatment mixed
_refine_ls_matrix_type full
_refine_ls_number_parameters 342
_refine_ls_number_reflns 6295
_refine_ls_number_restraints 0
_refine_ls_restrained_S_all 1.115
_refine_ls_R_factor_all 0.0650
_refine_ls_R_factor_gt 0.0471
_refine_ls_shift/su_max 0.000
_refine_ls_shift/su_mean 0.000
_refine_ls_structure_factor_coef Fsqd
_refine_ls_weighting_details 'calc w=1/[\s^2^(Fo^2^)+(0.0310P)^2^+3.0032P] where P=(Fo^2^+2Fc^2^)/3'
_refine_ls_weighting_scheme calc
_refine_ls_wR_factor_gt 0.0981
_refine_ls_wR_factor_ref 0.1085
_reflns_number_gt 5163
_reflns_number_total 6295
_reflns_threshold_expression >2sigma(I)
_cod_data_source_file om200122m_si_001.cif
_cod_data_source_block compound2
_cod_depositor_comments
;
The following automatic conversions were performed:

'_symmetry_cell_setting' value 'Triclinic' changed to 'triclinic'
according to /home/saulius/struct/CIF-dictionaries/cif_core.dic
dictionary named 'cif_core.dic' version 2.4.1 from 2010-06-29.

Automatic conversion script
Id: cif_fix_values 1715 2011-07-08 13:25:40Z adriana 
;
_cod_original_cell_volume 1374.75(16)
_cod_database_code 4064458

loop_
_symmetry_equiv_pos_as_xyz
'x, y, z'
'-x, -y, -z'

loop_
_atom_site_label
_atom_site_type_symbol
_atom_site_fract_x
_atom_site_fract_y
_atom_site_fract_z
_atom_site_U_iso_or_equiv
_atom_site_adp_type
_atom_site_occupancy
_atom_site_symmetry_multiplicity
_atom_site_calc_flag
_atom_site_refinement_flags
_atom_site_disorder_assembly
_atom_site_disorder_group
Sn1 Sn 0.91067(4) 0.28096(3) 0.179220(16) 0.03372(10) Uani 1 1 d . . .
Cr1 Cr 0.82466(10) 0.21848(7) 0.05645(4) 0.04076(18) Uani 1 1 d . . .
S1 S 0.65059(16) -0.15330(11) 0.33086(8) 0.0468(3) Uani 1 1 d . . .
O1 O 0.7444(5) 0.2113(4) 0.2771(2) 0.0484(9) Uani 1 1 d . . .
H1 H 0.7774 0.2296 0.3160 0.058 Uiso 1 1 d R . .
C1 C 1.0599(5) 0.3829(4) 0.2358(2) 0.0336(9) Uani 1 1 d . . .
O3 O 1.1227(5) 0.1210(3) 0.2438(2) 0.0552(9) Uani 1 1 d . . .
C14 C 0.8261(8) 0.0323(5) 0.1080(3) 0.0550(13) Uani 1 1 d . . .
O11 O 0.6230(5) -0.0162(3) 0.2824(2) 0.0543(9) Uani 1 1 d . . .
C6 C 1.2019(6) 0.3151(5) 0.2770(3) 0.0414(10) Uani 1 1 d . . .
O2 O 0.7603(5) 0.4978(3) 0.1721(2) 0.0534(9) Uani 1 1 d . . .
C15 C 0.7616(8) 0.1833(5) -0.0357(3) 0.0604(14) Uani 1 1 d . . .
C12 C 0.8205(7) 0.4008(5) -0.0003(3) 0.0500(12) Uani 1 1 d . . .
C7 C 0.8617(7) 0.5923(4) 0.1888(3) 0.0506(12) Uani 1 1 d . . .
H7A H 0.7965 0.6419 0.2218 0.061 Uiso 1 1 d R . .
H7B H 0.8932 0.6564 0.1398 0.061 Uiso 1 1 d R . .
O7 O 0.8278(7) -0.0811(4) 0.1344(2) 0.0840(15) Uani 1 1 d . . .
O4 O 1.2000(6) 0.1703(4) 0.0156(3) 0.0718(11) Uani 1 1 d . . .
F3 F 0.7330(7) -0.0564(5) 0.4431(3) 0.1084(15) Uani 1 1 d . . .
C11 C 1.0600(8) 0.1895(5) 0.0314(3) 0.0500(12) Uani 1 1 d . . .
C3 C 1.1222(7) 0.5860(5) 0.2661(3) 0.0528(13) Uani 1 1 d . . .
H3 H 1.0945 0.6766 0.2638 0.063 Uiso 1 1 d R . .
C5 C 1.3031(7) 0.3813(6) 0.3123(3) 0.0578(13) Uani 1 1 d . . .
H5 H 1.3967 0.3348 0.3409 0.069 Uiso 1 1 d R . .
O10 O 0.5209(7) -0.2351(4) 0.3250(3) 0.0921(16) Uani 1 1 d . . .
C4 C 1.2638(7) 0.5172(6) 0.3052(4) 0.0613(15) Uani 1 1 d . . .
H4 H 1.3347 0.5629 0.3272 0.074 Uiso 1 1 d R . .
C13 C 0.5960(8) 0.2395(6) 0.0907(3) 0.0587(14) Uani 1 1 d . . .
C2 C 1.0189(6) 0.5197(4) 0.2305(3) 0.0403(10) Uani 1 1 d . . .
O9 O 0.8193(6) -0.2139(5) 0.3307(3) 0.0814(13) Uani 1 1 d . . .
C16 C 0.6198(8) -0.1315(6) 0.4297(4) 0.0661(15) Uani 1 1 d . . .
C9 C 1.2411(6) 0.1658(5) 0.2860(3) 0.0503(12) Uani 1 1 d . . .
H9A H 1.3557 0.1481 0.2662 0.060 Uiso 1 1 d R . .
H9B H 1.2345 0.1171 0.3415 0.060 Uiso 1 1 d R . .
F1 F 0.4658(6) -0.0740(6) 0.4377(3) 0.1218(18) Uani 1 1 d . . .
F2 F 0.6354(7) -0.2454(5) 0.4845(2) 0.1091(15) Uani 1 1 d . . .
C8 C 0.5999(7) 0.5577(6) 0.1403(4) 0.0646(15) Uani 1 1 d . . .
H8A H 0.5448 0.6092 0.1741 0.078 Uiso 1 1 d R . .
H8B H 0.5306 0.4881 0.1379 0.078 Uiso 1 1 d R . .
H8C H 0.6156 0.6161 0.0882 0.078 Uiso 1 1 d R . .
C10 C 1.1562(9) -0.0186(5) 0.2461(4) 0.079(2) Uani 1 1 d . . .
H10A H 1.2742 -0.0376 0.2335 0.094 Uiso 1 1 d R . .
H10B H 1.0873 -0.0382 0.2081 0.094 Uiso 1 1 d R . .
H10C H 1.1292 -0.0735 0.2980 0.094 Uiso 1 1 d R . .
O12 O 0.7620(6) 0.2800(4) 0.4047(2) 0.0660(11) Uani 1 1 d . A .
O5 O 0.8157(6) 0.5112(4) -0.0376(2) 0.0738(12) Uani 1 1 d . . .
O8 O 0.7219(7) 0.1652(5) -0.0930(3) 0.0903(15) Uani 1 1 d . . .
O6 O 0.4577(6) 0.2499(5) 0.1123(3) 0.0866(14) Uani 1 1 d . . .
C17 C 0.7127(9) 0.4149(6) 0.4077(4) 0.0730(14) Uani 1 1 d . . .
H17A H 0.5901 0.4293 0.4140 0.088 Uiso 1 1 d R A .
H17B H 0.7485 0.4779 0.3592 0.088 Uiso 1 1 d R . .
C20 C 0.8874(9) 0.2211(7) 0.4626(4) 0.0754(18) Uani 1 1 d . . .
H20A H 0.9994 0.2171 0.4375 0.090 Uiso 1 1 d R A .
H20B H 0.8640 0.1304 0.4919 0.090 Uiso 1 1 d R . .
C19 C 0.8597(17) 0.3025(11) 0.5238(7) 0.0730(14) Uani 0.666(14) 1 d P A 1
H19A H 0.7903 0.2550 0.5694 0.088 Uiso 0.666(14) 1 calc PR A 1
H19B H 0.9700 0.3161 0.5431 0.088 Uiso 0.666(14) 1 calc PR A 1
C18 C 0.7750(17) 0.4257(11) 0.4846(7) 0.0730(14) Uani 0.666(14) 1 d P A 1
H18A H 0.8531 0.4977 0.4746 0.088 Uiso 0.666(14) 1 calc PR A 1
H18B H 0.6777 0.4491 0.5177 0.088 Uiso 0.666(14) 1 calc PR A 1
C19A C 0.930(3) 0.326(2) 0.4904(14) 0.0730(14) Uani 0.334(14) 1 d P A 2
H19C H 1.0530 0.3355 0.4814 0.088 Uiso 0.334(14) 1 calc PR A 2
H19D H 0.9047 0.3058 0.5480 0.088 Uiso 0.334(14) 1 calc PR A 2
C18A C 0.837(3) 0.447(2) 0.4513(15) 0.0730(14) Uani 0.334(14) 1 d P A 2
H18C H 0.7827 0.4928 0.4902 0.088 Uiso 0.334(14) 1 calc PR A 2
H18D H 0.9131 0.5082 0.4157 0.088 Uiso 0.334(14) 1 calc PR A 2
H1W H 0.719(9) 0.147(7) 0.282(4) 0.09(3) Uiso 1 1 d . . .

loop_
_atom_site_aniso_label
_atom_site_aniso_U_11
_atom_site_aniso_U_22
_atom_site_aniso_U_33
_atom_site_aniso_U_23
_atom_site_aniso_U_13
_atom_site_aniso_U_12
Sn1 0.04860(18) 0.02400(14) 0.03009(15) -0.01012(10) -0.00506(11) -0.00063(11)
Cr1 0.0640(5) 0.0299(3) 0.0304(3) -0.0109(3) -0.0086(3) -0.0022(3)
S1 0.0537(7) 0.0345(6) 0.0539(7) -0.0158(5) -0.0012(6) -0.0017(5)
O1 0.063(2) 0.047(2) 0.0414(18) -0.0173(16) 0.0030(15) -0.0209(18)
C1 0.044(2) 0.0279(19) 0.032(2) -0.0124(16) 0.0047(17) -0.0065(17)
O3 0.063(2) 0.0293(15) 0.076(2) -0.0204(16) -0.0269(19) 0.0115(15)
C14 0.088(4) 0.041(3) 0.040(2) -0.017(2) -0.007(3) -0.006(3)
O11 0.066(2) 0.0354(17) 0.059(2) -0.0078(16) -0.0072(18) -0.0070(16)
C6 0.038(2) 0.046(2) 0.042(2) -0.016(2) 0.0004(19) -0.0023(19)
O2 0.063(2) 0.0274(15) 0.071(2) -0.0184(16) -0.0210(18) 0.0117(14)
C15 0.092(4) 0.048(3) 0.044(3) -0.017(2) -0.016(3) 0.000(3)
C12 0.069(3) 0.041(3) 0.038(2) -0.009(2) -0.007(2) 0.001(2)
C7 0.079(4) 0.025(2) 0.048(3) -0.0101(19) -0.003(2) -0.003(2)
O7 0.163(5) 0.0327(19) 0.058(2) -0.0113(18) -0.004(3) -0.018(2)
O4 0.070(3) 0.080(3) 0.071(3) -0.034(2) -0.001(2) 0.004(2)
F3 0.153(4) 0.107(3) 0.087(3) -0.051(3) -0.019(3) -0.033(3)
C11 0.072(4) 0.042(3) 0.039(2) -0.014(2) -0.007(2) -0.003(2)
C3 0.067(3) 0.041(3) 0.060(3) -0.027(2) 0.009(3) -0.020(2)
C5 0.048(3) 0.069(3) 0.068(3) -0.033(3) -0.007(3) -0.010(3)
O10 0.106(4) 0.061(3) 0.114(4) -0.015(3) -0.029(3) -0.040(3)
C4 0.058(3) 0.072(4) 0.074(4) -0.047(3) 0.003(3) -0.023(3)
C13 0.068(4) 0.058(3) 0.056(3) -0.021(3) -0.014(3) -0.010(3)
C2 0.056(3) 0.034(2) 0.034(2) -0.0132(18) 0.0077(19) -0.0082(19)
O9 0.069(3) 0.092(3) 0.077(3) -0.027(3) 0.003(2) 0.032(2)
C16 0.070(4) 0.059(3) 0.065(4) -0.016(3) 0.007(3) 0.005(3)
C9 0.049(3) 0.046(3) 0.058(3) -0.021(2) -0.014(2) 0.009(2)
F1 0.104(3) 0.155(4) 0.095(3) -0.042(3) 0.022(3) 0.049(3)
F2 0.145(4) 0.103(3) 0.058(2) 0.009(2) 0.009(2) -0.003(3)
C8 0.059(3) 0.048(3) 0.082(4) -0.015(3) -0.010(3) 0.015(3)
C10 0.093(5) 0.029(2) 0.117(6) -0.024(3) -0.044(4) 0.015(3)
O12 0.092(3) 0.064(2) 0.048(2) -0.0273(19) -0.014(2) 0.002(2)
O5 0.104(3) 0.043(2) 0.063(2) 0.0040(19) -0.011(2) 0.001(2)
O8 0.138(4) 0.088(3) 0.056(2) -0.038(2) -0.038(3) 0.006(3)
O6 0.064(3) 0.103(4) 0.098(4) -0.033(3) -0.009(3) -0.011(3)
C17 0.096(4) 0.070(3) 0.062(3) -0.030(3) -0.018(3) -0.004(3)
C20 0.084(5) 0.072(4) 0.069(4) -0.022(3) -0.014(3) 0.013(3)
C19 0.096(4) 0.070(3) 0.062(3) -0.030(3) -0.018(3) -0.004(3)
C18 0.096(4) 0.070(3) 0.062(3) -0.030(3) -0.018(3) -0.004(3)
C19A 0.096(4) 0.070(3) 0.062(3) -0.030(3) -0.018(3) -0.004(3)
C18A 0.096(4) 0.070(3) 0.062(3) -0.030(3) -0.018(3) -0.004(3)

loop_
_atom_type_symbol
_atom_type_description
_atom_type_scat_dispersion_real
_atom_type_scat_dispersion_imag
_atom_type_scat_source
C C 0.0033 0.0016 'International Tables Vol C Tables 4.2.6.8 and 6.1.1.4'
H H 0.0000 0.0000 'International Tables Vol C Tables 4.2.6.8 and 6.1.1.4'
Cr Cr 0.3209 0.6236 'International Tables Vol C Tables 4.2.6.8 and 6.1.1.4'
F F 0.0171 0.0103 'International Tables Vol C Tables 4.2.6.8 and 6.1.1.4'
O O 0.0106 0.0060 'International Tables Vol C Tables 4.2.6.8 and 6.1.1.4'
Sn Sn -0.6537 1.4246 'International Tables Vol C Tables 4.2.6.8 and 6.1.1.4'
S S 0.1246 0.1234 'International Tables Vol C Tables 4.2.6.8 and 6.1.1.4'

loop_
_exptl_crystal_face_index_h
_exptl_crystal_face_index_k
_exptl_crystal_face_index_l
_exptl_crystal_face_perp_dist
0 0 1 0.023
0 0 -1 0.042
0 1 1 0.040
0 -1 -1 0.082
1 0 0 0.079
-1 0 0 0.096

loop_
_geom_angle_atom_site_label_1
_geom_angle_atom_site_label_2
_geom_angle_atom_site_label_3
_geom_angle
C1 Sn1 O1 96.34(15)
C1 Sn1 O3 73.68(14)
O1 Sn1 O3 88.68(15)
C1 Sn1 O2 72.94(14)
O1 Sn1 O2 84.43(14)
O3 Sn1 O2 144.89(12)
C1 Sn1 Cr1 151.72(11)
O1 Sn1 Cr1 111.70(10)
O3 Sn1 Cr1 109.33(9)
O2 Sn1 Cr1 105.20(9)
C15 Cr1 C12 87.7(2)
C15 Cr1 C13 91.8(3)
C12 Cr1 C13 92.3(2)
C15 Cr1 C14 88.9(2)
C12 Cr1 C14 176.6(2)
C13 Cr1 C14 88.1(3)
C15 Cr1 C11 92.1(2)
C12 Cr1 C11 91.0(2)
C13 Cr1 C11 175.0(2)
C14 Cr1 C11 88.8(2)
C15 Cr1 Sn1 176.79(17)
C12 Cr1 Sn1 89.12(15)
C13 Cr1 Sn1 88.21(16)
C14 Cr1 Sn1 94.28(15)
C11 Cr1 Sn1 88.01(14)
O9 S1 O10 115.9(3)
O9 S1 O11 115.6(3)
O10 S1 O11 113.5(3)
O9 S1 C16 103.5(3)
O10 S1 C16 104.1(3)
O11 S1 C16 101.8(3)
Sn1 O1 H1 109.6
Sn1 O1 H1W 116(6)
H1 O1 H1W 117.4
C6 C1 C2 119.5(4)
C6 C1 Sn1 120.1(3)
C2 C1 Sn1 120.4(3)
C9 O3 C10 113.2(4)
C9 O3 Sn1 117.0(3)
C10 O3 Sn1 129.8(3)
O7 C14 Cr1 175.6(5)
C5 C6 C1 120.7(4)
C5 C6 C9 119.8(4)
C1 C6 C9 119.4(4)
C8 O2 C7 113.1(4)
C8 O2 Sn1 131.7(3)
C7 O2 Sn1 114.0(3)
O8 C15 Cr1 178.3(5)
O5 C12 Cr1 177.3(5)
O2 C7 C2 109.9(3)
O2 C7 H7A 109.6
C2 C7 H7A 109.8
O2 C7 H7B 109.6
C2 C7 H7B 109.7
H7A C7 H7B 108.2
O4 C11 Cr1 178.6(5)
C4 C3 C2 119.9(5)
C4 C3 H3 120.2
C2 C3 H3 120.0
C6 C5 C4 119.4(5)
C6 C5 H5 120.3
C4 C5 H5 120.3
C3 C4 C5 121.1(5)
C3 C4 H4 119.4
C5 C4 H4 119.5
O6 C13 Cr1 178.7(6)
C3 C2 C1 119.4(4)
C3 C2 C7 120.7(4)
C1 C2 C7 119.8(4)
F2 C16 F3 107.0(6)
F2 C16 F1 107.3(6)
F3 C16 F1 109.5(6)
F2 C16 S1 112.7(4)
F3 C16 S1 110.5(5)
F1 C16 S1 109.8(5)
O3 C9 C6 109.7(4)
O3 C9 H9A 110.0
C6 C9 H9A 109.9
O3 C9 H9B 109.5
C6 C9 H9B 109.5
H9A C9 H9B 108.2
O2 C8 H8A 109.0
O2 C8 H8B 109.4
H8A C8 H8B 109.5
O2 C8 H8C 110.0
H8A C8 H8C 109.5
H8B C8 H8C 109.5
O3 C10 H10A 109.6
O3 C10 H10B 109.1
H10A C10 H10B 109.5
O3 C10 H10C 109.8
H10A C10 H10C 109.5
H10B C10 H10C 109.5
C17 O12 C20 108.7(4)
C18A C17 O12 105.6(10)
C18A C17 C18 29.4(11)
O12 C17 C18 106.2(6)
C18A C17 H17A 127.7
O12 C17 H17A 110.5
C18 C17 H17A 102.9
C18A C17 H17B 92.4
O12 C17 H17B 110.0
C18 C17 H17B 118.3
H17A C17 H17B 108.7
C19A C20 O12 105.4(10)
C19A C20 C19 31.0(11)
O12 C20 C19 105.1(6)
C19A C20 H20A 89.5
O12 C20 H20A 110.3
C19 C20 H20A 117.4
C19A C20 H20B 129.3
O12 C20 H20B 111.0
C19 C20 H20B 104.2
H20A C20 H20B 108.7
C18 C19 C20 105.7(8)
C18 C19 H19A 110.6
C20 C19 H19A 110.6
C18 C19 H19B 110.6
C20 C19 H19B 110.6
H19A C19 H19B 108.7
C19 C18 C17 108.9(8)
C19 C18 H18A 109.9
C17 C18 H18A 109.9
C19 C18 H18B 109.9
C17 C18 H18B 109.9
H18A C18 H18B 108.3
C20 C19A C18A 110.2(16)
C20 C19A H19C 109.6
C18A C19A H19C 109.6
C20 C19A H19D 109.6
C18A C19A H19D 109.6
H19C C19A H19D 108.1
C17 C18A C19A 107.7(16)
C17 C18A H18C 110.2
C19A C18A H18C 110.2
C17 C18A H18D 110.2
C19A C18A H18D 110.2
H18C C18A H18D 108.5

loop_
_geom_bond_atom_site_label_1
_geom_bond_atom_site_label_2
_geom_bond_distance
Sn1 C1 2.109(4)
Sn1 O1 2.118(4)
Sn1 O3 2.331(3)
Sn1 O2 2.401(3)
Sn1 Cr1 2.5598(7)
Cr1 C15 1.859(5)
Cr1 C12 1.874(5)
Cr1 C13 1.884(7)
Cr1 C14 1.889(5)
Cr1 C11 1.901(6)
S1 O9 1.413(4)
S1 O10 1.421(4)
S1 O11 1.441(3)
S1 C16 1.813(6)
O1 H1 0.8200
O1 H1W 0.70(7)
C1 C6 1.387(6)
C1 C2 1.398(6)
O3 C9 1.413(6)
O3 C10 1.430(5)
C14 O7 1.136(6)
C6 C5 1.376(7)
C6 C9 1.509(6)
O2 C8 1.424(6)
O2 C7 1.425(6)
C15 O8 1.140(6)
C12 O5 1.148(6)
C7 C2 1.499(7)
C7 H7A 0.9699
C7 H7B 0.9700
O4 C11 1.136(6)
F3 C16 1.315(8)
C3 C4 1.372(8)
C3 C2 1.392(6)
C3 H3 0.9300
C5 C4 1.380(8)
C5 H5 0.9300
C4 H4 0.9301
C13 O6 1.142(7)
C16 F2 1.302(7)
C16 F1 1.315(7)
C9 H9A 0.9700
C9 H9B 0.9700
C8 H8A 0.9600
C8 H8B 0.9599
C8 H8C 0.9600
C10 H10A 0.9601
C10 H10B 0.9600
C10 H10C 0.9600
O12 C17 1.424(7)
O12 C20 1.426(7)
C17 C18A 1.40(2)
C17 C18 1.500(11)
C17 H17A 0.9700
C17 H17B 0.9700
C20 C19A 1.38(2)
C20 C19 1.531(12)
C20 H20A 0.9701
C20 H20B 0.9701
C19 C18 1.392(14)
C19 H19A 0.9900
C19 H19B 0.9900
C18 H18A 0.9900
C18 H18B 0.9900
C19A C18A 1.40(3)
C19A H19C 0.9900
C19A H19D 0.9900
C18A H18C 0.9900
C18A H18D 0.9900

loop_
_geom_hbond_atom_site_label_D
_geom_hbond_atom_site_label_H
_geom_hbond_atom_site_label_A
_geom_hbond_distance_DH
_geom_hbond_distance_HA
_geom_hbond_distance_DA
_geom_hbond_angle_DHA
O1 H1 O12 0.82 1.77 2.546(5) 157.7
O1 H1W O11 0.70(7) 1.92(7) 2.610(5) 170(8)
